data_7036036
loop_
_publ_author_name
'Hinz, Alexander'
'Rothe, Julia'
'Schulz, Axel'
'Villinger, Alexander'

_publ_section_title
;
 Reduction of dichloro(diaza-phospha)stibanes - isolation of a
 donor-stabilized distibenium dication.
;
_journal_issue 14
_journal_name_full 'Dalton transactions (Cambridge, England : 2003)'
_journal_page_first 6044
_journal_page_last 6052
_journal_paper_doi 10.1039/c5dt02711j
_journal_volume 45
_journal_year 2016
_chemical_formula_moiety 'C48 H50 Cl N2 P Sb +, Cl4 Ga -'
_chemical_formula_sum 'C48 H50 Cl5 Ga N2 P Sb'
_chemical_formula_weight 1054.59
_chemical_name_systematic
;
 ?
;
_space_group_crystal_system monoclinic
_space_group_IT_number 14
_space_group_name_Hall '-P 2ybc'
_space_group_name_H-M_alt 'P 1 21/c 1'
_symmetry_space_group_name_Hall '-P 2ybc'
_symmetry_space_group_name_H-M 'P 1 21/c 1'
_atom_sites_solution_hydrogens geom
_audit_creation_method SHELXL-2013
_audit_update_record
;
2015-06-01 deposited with the CCDC.
2015-08-03 downloaded from the CCDC.
;
_cell_angle_alpha 90
_cell_angle_beta 106.735(2)
_cell_angle_gamma 90
_cell_formula_units_Z 8
_cell_length_a 31.5546(10)
_cell_length_b 16.1500(5)
_cell_length_c 19.5721(6)
_cell_measurement_reflns_used 9807
_cell_measurement_temperature 173(2)
_cell_measurement_theta_max 26.25
_cell_measurement_theta_min 2.52
_cell_volume 9551.6(5)
_computing_structure_refinement 'SHELXL-2013 (Sheldrick, 2013)'
_diffrn_ambient_temperature 173(2)
_diffrn_measured_fraction_theta_full 0.995
_diffrn_measured_fraction_theta_max 0.997
_diffrn_measurement_device_type 'Bruker Apex Kappa II-CCD-diffractometer'
_diffrn_measurement_method 'phi and omega scans'
_diffrn_radiation_monochromator graphite
_diffrn_radiation_source 'sealed tube'
_diffrn_radiation_type MoK\a
_diffrn_radiation_wavelength 0.71073
_diffrn_reflns_av_R_equivalents 0.0691
_diffrn_reflns_av_unetI/netI 0.0642
_diffrn_reflns_Laue_measured_fraction_full 0.995
_diffrn_reflns_Laue_measured_fraction_max 0.997
_diffrn_reflns_limit_h_max 42
_diffrn_reflns_limit_h_min -44
_diffrn_reflns_limit_k_max 22
_diffrn_reflns_limit_k_min -22
_diffrn_reflns_limit_l_max 27
_diffrn_reflns_limit_l_min -27
_diffrn_reflns_number 173701
_diffrn_reflns_point_group_measured_fraction_full 0.995
_diffrn_reflns_point_group_measured_fraction_max 0.997
_diffrn_reflns_theta_full 25.242
_diffrn_reflns_theta_max 30.000
_diffrn_reflns_theta_min 0.674
_exptl_absorpt_coefficient_mu 1.478
_exptl_absorpt_correction_T_max 0.7463
_exptl_absorpt_correction_T_min 0.5927
_exptl_absorpt_correction_type multi-scan
_exptl_absorpt_process_details '(SADABS; Sheldrick, 2004)'
_exptl_crystal_colour red
_exptl_crystal_density_diffrn 1.467
_exptl_crystal_description rod
_exptl_crystal_F_000 4272
_exptl_crystal_size_max 0.620
_exptl_crystal_size_mid 0.110
_exptl_crystal_size_min 0.100
_refine_diff_density_max 1.580
_refine_diff_density_min -1.354
_refine_diff_density_rms 0.112
_refine_ls_extinction_method none
_refine_ls_goodness_of_fit_ref 1.031
_refine_ls_hydrogen_treatment constr
_refine_ls_matrix_type full
_refine_ls_number_parameters 1096
_refine_ls_number_reflns 27774
_refine_ls_number_restraints 31
_refine_ls_restrained_S_all 1.040
_refine_ls_R_factor_all 0.1011
_refine_ls_R_factor_gt 0.0565
_refine_ls_shift/su_max 0.001
_refine_ls_shift/su_mean 0.000
_refine_ls_structure_factor_coef Fsqd
_refine_ls_weighting_details 'w=1/[\s^2^(Fo^2^)+(0.0204P)^2^+39.3827P] where P=(Fo^2^+2Fc^2^)/3'
_refine_ls_weighting_scheme calc
_refine_ls_wR_factor_gt 0.1107
_refine_ls_wR_factor_ref 0.1279
_reflns_Friedel_coverage 0.000
_reflns_number_gt 17455
_reflns_number_total 27774
_reflns_threshold_expression 'I > 2\s(I)'
_cod_data_source_file c5dt02711j2.cif
_cod_data_source_block ah_jr107a
_cod_depositor_comments 'Adding full bibliography for 7036034--7036039.cif.'
_cod_database_code 7036036
_shelx_space_group_comment
;
The symmetry employed for this shelxl refinement is uniquely defined
by the following loop, which should always be used as a source of
symmetry information in preference to the above space-group names.
They are only intended as comments.
;
_shelx_estimated_absorpt_t_min 0.461
_shelx_estimated_absorpt_t_max 0.866
_shelxl_version_number 2013-4

loop_
_space_group_symop_operation_xyz
'x, y, z'
'-x, y+1/2, -z+1/2'
'-x, -y, -z'
'x, -y-1/2, z-1/2'

loop_
_atom_site_label
_atom_site_type_symbol
_atom_site_fract_x
_atom_site_fract_y
_atom_site_fract_z
_atom_site_U_iso_or_equiv
_atom_site_adp_type
_atom_site_occupancy
_atom_site_site_symmetry_order
_atom_site_calc_flag
_atom_site_refinement_flags_posn
_atom_site_refinement_flags_adp
_atom_site_refinement_flags_occupancy
_atom_site_disorder_assembly
_atom_site_disorder_group
Ga1A Ga 0.09142(15) 0.7101(3) -0.2329(3) 0.0364(3) Uani 0.509(2) 1 d D . P A 1
Cl3A Cl 0.1020(2) 0.6014(4) -0.1639(4) 0.0649(14) Uani 0.509(2) 1 d D . P A 1
Cl4A Cl 0.10963(14) 0.6823(2) -0.32990(19) 0.0613(5) Uani 0.509(2) 1 d D . P A 1
Cl5A Cl 0.02160(14) 0.7402(4) -0.2629(2) 0.0869(12) Uani 0.509(2) 1 d D . P A 1
Cl6A Cl 0.13508(13) 0.8056(2) -0.17408(17) 0.0613(5) Uani 0.509(2) 1 d D . P A 1
Ga1B Ga 0.08529(12) 0.7349(2) -0.2095(2) 0.0364(3) Uani 0.1731(14) 1 d D . P B 2
Cl3B Cl 0.0714(4) 0.6056(4) -0.2026(6) 0.0649(14) Uani 0.1731(14) 1 d D . P B 2
Cl4B Cl 0.1541(2) 0.7631(8) -0.1950(5) 0.0869(12) Uani 0.1731(14) 1 d D . P B 2
Cl5B Cl 0.0425(3) 0.7895(8) -0.3060(4) 0.0869(12) Uani 0.1731(14) 1 d D . P B 2
Cl6B Cl 0.0672(3) 0.7958(5) -0.1227(4) 0.0613(5) Uani 0.1731(14) 1 d D . P B 2
Ga1C Ga 0.0887(2) 0.7152(5) -0.2319(4) 0.0364(3) Uani 0.317(2) 1 d D . P C 3
Cl3C Cl 0.0894(4) 0.6036(6) -0.1718(8) 0.0649(14) Uani 0.317(2) 1 d D . P C 3
Cl4C Cl 0.1216(2) 0.7002(4) -0.3127(3) 0.0613(5) Uani 0.317(2) 1 d D . P C 3
Cl5C Cl 0.0228(2) 0.7630(7) -0.2833(4) 0.0869(12) Uani 0.317(2) 1 d D . P C 3
Cl6C Cl 0.1181(2) 0.8152(3) -0.1598(3) 0.0613(5) Uani 0.317(2) 1 d D . P C 3
Ga2 Ga 0.40764(2) 0.20959(3) -0.06384(3) 0.03365(12) Uani 1 1 d . . . . .
Cl7 Cl 0.39697(8) 0.32677(10) -0.01804(8) 0.0890(7) Uani 1 1 d . . . . .
Cl8 Cl 0.47410(5) 0.20850(13) -0.07477(10) 0.0771(5) Uani 1 1 d . . . . .
Cl9 Cl 0.36004(6) 0.19423(10) -0.16688(8) 0.0676(4) Uani 1 1 d . . . . .
Cl10 Cl 0.39918(5) 0.10972(9) 0.00502(8) 0.0607(4) Uani 1 1 d . . . . .
Sb1 Sb 0.08976(2) 0.26519(2) 0.07088(2) 0.02565(7) Uani 1 1 d . . . . .
Sb2 Sb 0.41091(2) 0.76587(2) 0.23532(2) 0.02316(6) Uani 1 1 d . . . . .
Cl1 Cl 0.11977(4) 0.22792(7) 0.19075(5) 0.0385(3) Uani 1 1 d . . . . .
Cl2 Cl 0.37930(4) 0.72563(7) 0.32481(5) 0.0341(2) Uani 1 1 d . . . . .
P1 P 0.17625(4) 0.29167(7) 0.04546(6) 0.0276(2) Uani 1 1 d . . . . .
P2 P 0.32494(4) 0.79824(7) 0.12968(5) 0.0249(2) Uani 1 1 d . . . . .
N1 N 0.13891(11) 0.2178(2) 0.02572(17) 0.0254(7) Uani 1 1 d . . . . .
N2 N 0.14602(11) 0.3470(2) 0.08272(16) 0.0234(7) Uani 1 1 d . . . . .
N3 N 0.36094(11) 0.72236(19) 0.14301(16) 0.0224(7) Uani 1 1 d . . . . .
N4 N 0.35603(11) 0.85045(19) 0.19710(16) 0.0221(7) Uani 1 1 d . . . . .
C1 C 0.13685(14) 0.1517(3) -0.0232(2) 0.0259(9) Uani 1 1 d . . . . .
C2 C 0.15527(15) 0.1619(3) -0.0805(2) 0.0294(9) Uani 1 1 d . . . . .
C3 C 0.15470(17) 0.0939(3) -0.1242(2) 0.0377(11) Uani 1 1 d . . . . .
H3 H 0.1677 0.0983 -0.1623 0.045 Uiso 1 1 calc R U . . .
C4 C 0.13566(18) 0.0202(3) -0.1133(2) 0.0418(12) Uani 1 1 d . . . . .
H4 H 0.1366 -0.0262 -0.1427 0.050 Uiso 1 1 calc R U . . .
C5 C 0.11528(17) 0.0135(3) -0.0600(2) 0.0386(11) Uani 1 1 d . . . . .
H5 H 0.1015 -0.0371 -0.0538 0.046 Uiso 1 1 calc R U . . .
C6 C 0.11475(15) 0.0799(3) -0.0151(2) 0.0299(9) Uani 1 1 d . . . . .
C7 C 0.17123(15) 0.2448(3) -0.0985(2) 0.0296(9) Uani 1 1 d . . . . .
C8 C 0.21626(15) 0.2613(3) -0.0874(2) 0.0331(10) Uani 1 1 d . . . . .
C9 C 0.22866(16) 0.3389(3) -0.1054(2) 0.0365(11) Uani 1 1 d . . . . .
H9 H 0.2592 0.3502 -0.0984 0.044 Uiso 1 1 calc R U . . .
C10 C 0.19771(17) 0.4008(3) -0.1334(2) 0.0364(11) Uani 1 1 d . . . . .
C11 C 0.15331(17) 0.3825(3) -0.1451(2) 0.0351(10) Uani 1 1 d . . . . .
H11 H 0.1319 0.4238 -0.1648 0.042 Uiso 1 1 calc R U . . .
C12 C 0.13922(15) 0.3053(3) -0.1287(2) 0.0309(9) Uani 1 1 d . . . . .
C13 C 0.25067(16) 0.1978(3) -0.0539(2) 0.0408(11) Uani 1 1 d . . . . .
H13A H 0.2434 0.1453 -0.0797 0.061 Uiso 1 1 calc R U . . .
H13B H 0.2514 0.1897 -0.0039 0.061 Uiso 1 1 calc R U . . .
H13C H 0.2797 0.2170 -0.0561 0.061 Uiso 1 1 calc R U . . .
C14 C 0.2119(2) 0.4851(3) -0.1516(3) 0.0495(14) Uani 1 1 d . . . . .
H14A H 0.2010 0.4939 -0.2032 0.074 Uiso 1 1 calc R U . . .
H14B H 0.2443 0.4885 -0.1363 0.074 Uiso 1 1 calc R U . . .
H14C H 0.1997 0.5278 -0.1270 0.074 Uiso 1 1 calc R U . . .
C15 C 0.09039(15) 0.2884(3) -0.1443(2) 0.0372(11) Uani 1 1 d . . . . .
H15A H 0.0736 0.3327 -0.1744 0.056 Uiso 1 1 calc R U . . .
H15B H 0.0825 0.2862 -0.0994 0.056 Uiso 1 1 calc R U . . .
H15C H 0.0833 0.2353 -0.1692 0.056 Uiso 1 1 calc R U . . .
C16 C 0.08882(15) 0.0754(3) 0.0379(2) 0.0303(9) Uani 1 1 d . . . . .
C17 C 0.04392(16) 0.0984(3) 0.0163(3) 0.0374(11) Uani 1 1 d . . . . .
C18 C 0.01953(18) 0.0909(3) 0.0655(3) 0.0473(13) Uani 1 1 d . . . . .
H18 H -0.0105 0.1084 0.0518 0.057 Uiso 1 1 calc R U . . .
C19 C 0.03737(19) 0.0591(3) 0.1333(3) 0.0455(13) Uani 1 1 d . . . . .
C20 C 0.08134(18) 0.0358(3) 0.1530(3) 0.0419(12) Uani 1 1 d . . . . .
H20 H 0.0940 0.0134 0.1992 0.050 Uiso 1 1 calc R U . . .
C21 C 0.10766(16) 0.0441(3) 0.1072(2) 0.0359(10) Uani 1 1 d . . . . .
C22 C 0.02122(17) 0.1296(3) -0.0577(3) 0.0470(13) Uani 1 1 d . . . . .
H22A H 0.0342 0.1028 -0.0919 0.070 Uiso 1 1 calc R U . . .
H22B H 0.0251 0.1897 -0.0594 0.070 Uiso 1 1 calc R U . . .
H22C H -0.0104 0.1166 -0.0700 0.070 Uiso 1 1 calc R U . . .
C23 C 0.0099(2) 0.0524(4) 0.1852(3) 0.0688(19) Uani 1 1 d . . . . .
H23A H -0.0215 0.0501 0.1585 0.103 Uiso 1 1 calc R U . . .
H23B H 0.0154 0.1008 0.2167 0.103 Uiso 1 1 calc R U . . .
H23C H 0.0181 0.0019 0.2138 0.103 Uiso 1 1 calc R U . . .
C24 C 0.15580(18) 0.0224(4) 0.1331(3) 0.0497(14) Uani 1 1 d . . . . .
H24A H 0.1655 0.0004 0.0934 0.075 Uiso 1 1 calc R U . . .
H24B H 0.1604 -0.0196 0.1708 0.075 Uiso 1 1 calc R U . . .
H24C H 0.1730 0.0720 0.1522 0.075 Uiso 1 1 calc R U . . .
C25 C 0.15447(14) 0.4235(3) 0.1196(2) 0.0260(9) Uani 1 1 d . . . . .
C26 C 0.11811(15) 0.4698(3) 0.1253(2) 0.0300(9) Uani 1 1 d . . . . .
C27 C 0.12566(17) 0.5431(3) 0.1640(3) 0.0398(11) Uani 1 1 d . . . . .
H27 H 0.1013 0.5749 0.1686 0.048 Uiso 1 1 calc R U . . .
C28 C 0.16827(18) 0.5702(3) 0.1958(3) 0.0469(13) Uani 1 1 d . . . . .
H28 H 0.1731 0.6202 0.2225 0.056 Uiso 1 1 calc R U . . .
C29 C 0.20364(17) 0.5248(3) 0.1889(3) 0.0421(12) Uani 1 1 d . . . . .
H29 H 0.2327 0.5451 0.2100 0.050 Uiso 1 1 calc R U . . .
C30 C 0.19815(15) 0.4503(3) 0.1521(2) 0.0306(9) Uani 1 1 d . . . . .
C31 C 0.07235(15) 0.4392(3) 0.0884(2) 0.0299(9) Uani 1 1 d . . . . .
C32 C 0.05652(17) 0.4371(3) 0.0129(2) 0.0365(11) Uani 1 1 d . . . . .
C33 C 0.01584(17) 0.3997(3) -0.0189(3) 0.0457(13) Uani 1 1 d . . . . .
H33 H 0.0054 0.3975 -0.0695 0.055 Uiso 1 1 calc R U . . .
C34 C -0.00990(16) 0.3655(3) 0.0204(3) 0.0464(13) Uani 1 1 d . . . . .
C35 C 0.00493(16) 0.3717(3) 0.0939(3) 0.0429(12) Uani 1 1 d . . . . .
H35 H -0.0129 0.3497 0.1213 0.052 Uiso 1 1 calc R U . . .
C36 C 0.04501(15) 0.4090(3) 0.1292(2) 0.0342(10) Uani 1 1 d . . . . .
C37 C 0.08344(19) 0.4728(3) -0.0322(3) 0.0456(13) Uani 1 1 d . . . . .
H37A H 0.0642 0.4825 -0.0806 0.068 Uiso 1 1 calc R U . . .
H37B H 0.1069 0.4337 -0.0339 0.068 Uiso 1 1 calc R U . . .
H37C H 0.0967 0.5252 -0.0114 0.068 Uiso 1 1 calc R U . . .
C38 C -0.05232(18) 0.3208(4) -0.0148(4) 0.071(2) Uani 1 1 d . . . . .
H38A H -0.0512 0.2989 -0.0610 0.106 Uiso 1 1 calc R U . . .
H38B H -0.0772 0.3594 -0.0222 0.106 Uiso 1 1 calc R U . . .
H38C H -0.0562 0.2751 0.0157 0.106 Uiso 1 1 calc R U . . .
C39 C 0.05886(18) 0.4152(3) 0.2093(3) 0.0446(12) Uani 1 1 d . . . . .
H39A H 0.0562 0.4727 0.2234 0.067 Uiso 1 1 calc R U . . .
H39B H 0.0897 0.3971 0.2283 0.067 Uiso 1 1 calc R U . . .
H39C H 0.0398 0.3798 0.2284 0.067 Uiso 1 1 calc R U . . .
C40 C 0.23557(14) 0.3987(3) 0.1456(2) 0.0283(9) Uani 1 1 d . . . . .
C41 C 0.24894(14) 0.3301(3) 0.1906(2) 0.0324(10) Uani 1 1 d . . . . .
C42 C 0.28052(15) 0.2764(3) 0.1789(2) 0.0360(10) Uani 1 1 d . . . . .
H42 H 0.2887 0.2290 0.2085 0.043 Uiso 1 1 calc R U . . .
C43 C 0.30044(15) 0.2897(3) 0.1253(2) 0.0372(11) Uani 1 1 d . . . . .
C44 C 0.28849(15) 0.3602(3) 0.0836(2) 0.0367(11) Uani 1 1 d . . . . .
H44 H 0.3027 0.3716 0.0480 0.044 Uiso 1 1 calc R U . . .
C45 C 0.25624(15) 0.4148(3) 0.0924(2) 0.0322(10) Uani 1 1 d . . . . .
C46 C 0.23077(17) 0.3150(4) 0.2525(2) 0.0454(13) Uani 1 1 d . . . . .
H46A H 0.1984 0.3156 0.2358 0.068 Uiso 1 1 calc R U . . .
H46B H 0.2411 0.3586 0.2883 0.068 Uiso 1 1 calc R U . . .
H46C H 0.2410 0.2611 0.2739 0.068 Uiso 1 1 calc R U . . .
C47 C 0.33553(16) 0.2306(4) 0.1162(3) 0.0532(14) Uani 1 1 d . . . . .
H47A H 0.3218 0.1776 0.0978 0.080 Uiso 1 1 calc R U . . .
H47B H 0.3576 0.2218 0.1625 0.080 Uiso 1 1 calc R U . . .
H47C H 0.3500 0.2541 0.0826 0.080 Uiso 1 1 calc R U . . .
C48 C 0.24345(19) 0.4891(3) 0.0445(3) 0.0471(13) Uani 1 1 d . . . . .
H48A H 0.2629 0.4931 0.0135 0.071 Uiso 1 1 calc R U . . .
H48B H 0.2465 0.5393 0.0736 0.071 Uiso 1 1 calc R U . . .
H48C H 0.2127 0.4834 0.0150 0.071 Uiso 1 1 calc R U . . .
C49 C 0.36200(14) 0.6573(2) 0.0941(2) 0.0242(8) Uani 1 1 d . . . . .
C50 C 0.38292(14) 0.5833(2) 0.1213(2) 0.0259(9) Uani 1 1 d . . . . .
C51 C 0.38304(16) 0.5186(3) 0.0740(2) 0.0340(10) Uani 1 1 d . . . . .
H51 H 0.3968 0.4675 0.0917 0.041 Uiso 1 1 calc R U . . .
C52 C 0.36322(17) 0.5281(3) 0.0014(2) 0.0367(11) Uani 1 1 d . . . . .
H52 H 0.3625 0.4831 -0.0302 0.044 Uiso 1 1 calc R U . . .
C53 C 0.34459(15) 0.6031(3) -0.0250(2) 0.0320(10) Uani 1 1 d . . . . .
H53 H 0.3316 0.6094 -0.0749 0.038 Uiso 1 1 calc R U . . .
C54 C 0.34443(14) 0.6695(2) 0.02011(19) 0.0241(8) Uani 1 1 d . . . . .
C55 C 0.40668(14) 0.5741(2) 0.1987(2) 0.0250(8) Uani 1 1 d . . . . .
C56 C 0.38508(14) 0.5392(3) 0.2455(2) 0.0279(9) Uani 1 1 d . . . . .
C57 C 0.40883(15) 0.5292(3) 0.3167(2) 0.0282(9) Uani 1 1 d . . . . .
H57 H 0.3949 0.5028 0.3478 0.034 Uiso 1 1 calc R U . . .
C58 C 0.45179(15) 0.5561(3) 0.3440(2) 0.0287(9) Uani 1 1 d . . . . .
C59 C 0.47264(14) 0.5908(3) 0.2979(2) 0.0297(9) Uani 1 1 d . . . . .
H59 H 0.5022 0.6101 0.3161 0.036 Uiso 1 1 calc R U . . .
C60 C 0.45117(14) 0.5983(2) 0.2247(2) 0.0279(9) Uani 1 1 d . . . . .
C61 C 0.33737(16) 0.5149(3) 0.2197(3) 0.0450(13) Uani 1 1 d . . . . .
H61A H 0.3190 0.5647 0.2071 0.067 Uiso 1 1 calc R U . . .
H61B H 0.3292 0.4846 0.2574 0.067 Uiso 1 1 calc R U . . .
H61C H 0.3326 0.4794 0.1775 0.067 Uiso 1 1 calc R U . . .
C62 C 0.47569(17) 0.5461(3) 0.4219(2) 0.0417(12) Uani 1 1 d . . . . .
H62A H 0.4768 0.4873 0.4347 0.063 Uiso 1 1 calc R U . . .
H62B H 0.4600 0.5769 0.4503 0.063 Uiso 1 1 calc R U . . .
H62C H 0.5059 0.5676 0.4315 0.063 Uiso 1 1 calc R U . . .
C63 C 0.47721(16) 0.6280(3) 0.1750(3) 0.0406(11) Uani 1 1 d . . . . .
H63A H 0.4835 0.5809 0.1479 0.061 Uiso 1 1 calc R U . . .
H63B H 0.5051 0.6528 0.2031 0.061 Uiso 1 1 calc R U . . .
H63C H 0.4598 0.6693 0.1420 0.061 Uiso 1 1 calc R U . . .
C64 C 0.32792(14) 0.7521(2) -0.01152(19) 0.0258(9) Uani 1 1 d . . . . .
C65 C 0.35868(15) 0.8147(3) -0.0110(2) 0.0292(9) Uani 1 1 d . . . . .
C66 C 0.34351(17) 0.8908(3) -0.0424(2) 0.0358(11) Uani 1 1 d . . . . .
H66 H 0.3641 0.9343 -0.0406 0.043 Uiso 1 1 calc R U . . .
C67 C 0.29849(18) 0.9042(3) -0.0767(2) 0.0378(11) Uani 1 1 d . . . . .
C68 C 0.26924(17) 0.8412(3) -0.0771(2) 0.0362(11) Uani 1 1 d . . . . .
H68 H 0.2387 0.8498 -0.1002 0.043 Uiso 1 1 calc R U . . .
C69 C 0.28282(15) 0.7651(3) -0.0448(2) 0.0286(9) Uani 1 1 d . . . . .
C70 C 0.40773(16) 0.8018(3) 0.0218(2) 0.0380(11) Uani 1 1 d . . . . .
H70A H 0.4173 0.7527 0.0007 0.057 Uiso 1 1 calc R U . . .
H70B H 0.4139 0.7937 0.0734 0.057 Uiso 1 1 calc R U . . .
H70C H 0.4238 0.8504 0.0127 0.057 Uiso 1 1 calc R U . . .
C71 C 0.2836(2) 0.9863(3) -0.1124(3) 0.0536(15) Uani 1 1 d . . . . .
H71A H 0.2883 0.9869 -0.1597 0.080 Uiso 1 1 calc R U . . .
H71B H 0.3006 1.0311 -0.0833 0.080 Uiso 1 1 calc R U . . .
H71C H 0.2520 0.9942 -0.1173 0.080 Uiso 1 1 calc R U . . .
C72 C 0.24892(16) 0.6997(3) -0.0437(2) 0.0387(11) Uani 1 1 d . . . . .
H72A H 0.2198 0.7177 -0.0734 0.058 Uiso 1 1 calc R U . . .
H72B H 0.2480 0.6913 0.0054 0.058 Uiso 1 1 calc R U . . .
H72C H 0.2570 0.6477 -0.0625 0.058 Uiso 1 1 calc R U . . .
C73 C 0.34870(13) 0.9258(2) 0.22981(19) 0.0228(8) Uani 1 1 d . . . . .
C74 C 0.38585(14) 0.9676(2) 0.2730(2) 0.0268(9) Uani 1 1 d . . . . .
C75 C 0.37918(16) 1.0404(3) 0.3072(2) 0.0358(10) Uani 1 1 d . . . . .
H75 H 0.4039 1.0690 0.3372 0.043 Uiso 1 1 calc R U . . .
C76 C 0.33721(18) 1.0710(3) 0.2979(3) 0.0437(12) Uani 1 1 d . . . . .
H76 H 0.3331 1.1204 0.3217 0.052 Uiso 1 1 calc R U . . .
C77 C 0.30091(16) 1.0302(3) 0.2540(2) 0.0362(10) Uani 1 1 d . . . . .
H77 H 0.2722 1.0527 0.2472 0.043 Uiso 1 1 calc R U . . .
C78 C 0.30579(14) 0.9569(3) 0.2198(2) 0.0279(9) Uani 1 1 d . . . . .
C79 C 0.43138(14) 0.9360(3) 0.2796(2) 0.0271(9) Uani 1 1 d . . . . .
C80 C 0.44798(15) 0.9392(3) 0.2197(2) 0.0290(9) Uani 1 1 d . . . . .
C81 C 0.48871(15) 0.9040(3) 0.2243(2) 0.0337(10) Uani 1 1 d . . . . .
H81 H 0.4994 0.9049 0.1836 0.040 Uiso 1 1 calc R U . . .
C82 C 0.51456(16) 0.8672(3) 0.2869(3) 0.0371(11) Uani 1 1 d . . . . .
C83 C 0.49875(15) 0.8676(3) 0.3461(2) 0.0352(10) Uani 1 1 d . . . . .
H83 H 0.5164 0.8438 0.3893 0.042 Uiso 1 1 calc R U . . .
C84 C 0.45793(15) 0.9017(3) 0.3443(2) 0.0318(10) Uani 1 1 d . . . . .
C85 C 0.42191(16) 0.9813(3) 0.1518(2) 0.0381(11) Uani 1 1 d . . . . .
H85A H 0.4400 0.9847 0.1187 0.057 Uiso 1 1 calc R U . . .
H85B H 0.4137 1.0372 0.1627 0.057 Uiso 1 1 calc R U . . .
H85C H 0.3951 0.9494 0.1297 0.057 Uiso 1 1 calc R U . . .
C86 C 0.55802(17) 0.8283(4) 0.2892(3) 0.0511(14) Uani 1 1 d . . . . .
H86A H 0.5535 0.7865 0.2514 0.077 Uiso 1 1 calc R U . . .
H86B H 0.5706 0.8019 0.3357 0.077 Uiso 1 1 calc R U . . .
H86C H 0.5784 0.8709 0.2819 0.077 Uiso 1 1 calc R U . . .
C87 C 0.44332(17) 0.9020(3) 0.4113(2) 0.0434(12) Uani 1 1 d . . . . .
H87A H 0.4119 0.8871 0.3994 0.065 Uiso 1 1 calc R U . . .
H87B H 0.4477 0.9573 0.4327 0.065 Uiso 1 1 calc R U . . .
H87C H 0.4609 0.8617 0.4453 0.065 Uiso 1 1 calc R U . . .
C88 C 0.26741(14) 0.9113(3) 0.1727(2) 0.0275(9) Uani 1 1 d . . . . .
C89 C 0.24974(15) 0.8431(3) 0.1991(2) 0.0330(10) Uani 1 1 d . . . . .
C90 C 0.21679(16) 0.7964(3) 0.1521(3) 0.0436(12) Uani 1 1 d . . . . .
H90 H 0.2054 0.7489 0.1696 0.052 Uiso 1 1 calc R U . . .
C91 C 0.20017(17) 0.8174(4) 0.0807(3) 0.0492(14) Uani 1 1 d . . . . .
C92 C 0.21711(16) 0.8859(4) 0.0565(2) 0.0445(13) Uani 1 1 d . . . . .
H92 H 0.2055 0.9013 0.0078 0.053 Uiso 1 1 calc R U . . .
C93 C 0.25038(15) 0.9337(3) 0.1002(2) 0.0349(10) Uani 1 1 d . . . . .
C94 C 0.26575(17) 0.8189(3) 0.2770(2) 0.0420(12) Uani 1 1 d . . . . .
H94A H 0.2517 0.7668 0.2842 0.063 Uiso 1 1 calc R U . . .
H94B H 0.2579 0.8625 0.3061 0.063 Uiso 1 1 calc R U . . .
H94C H 0.2980 0.8119 0.2912 0.063 Uiso 1 1 calc R U . . .
C95 C 0.16229(19) 0.7679(5) 0.0334(3) 0.079(2) Uani 1 1 d . . . . .
H95A H 0.1597 0.7798 -0.0168 0.118 Uiso 1 1 calc R U . . .
H95B H 0.1347 0.7832 0.0437 0.118 Uiso 1 1 calc R U . . .
H95C H 0.1679 0.7087 0.0425 0.118 Uiso 1 1 calc R U . . .
C96 C 0.2680(2) 1.0078(3) 0.0712(3) 0.0527(14) Uani 1 1 d . . . . .
H96A H 0.2503 1.0176 0.0219 0.079 Uiso 1 1 calc R U . . .
H96B H 0.2989 0.9978 0.0725 0.079 Uiso 1 1 calc R U . . .
H96C H 0.2665 1.0564 0.1003 0.079 Uiso 1 1 calc R U . . .

loop_
_atom_site_aniso_label
_atom_site_aniso_U_11
_atom_site_aniso_U_22
_atom_site_aniso_U_33
_atom_site_aniso_U_23
_atom_site_aniso_U_13
_atom_site_aniso_U_12
Ga1A 0.0364(6) 0.0269(6) 0.0490(5) -0.0020(4) 0.0173(4) 0.0023(5)
Cl3A 0.086(4) 0.0429(10) 0.084(2) 0.0251(12) 0.054(3) 0.014(2)
Cl4A 0.0764(18) 0.0602(11) 0.0558(12) -0.0104(9) 0.0326(10) -0.0176(10)
Cl5A 0.0502(13) 0.146(4) 0.067(3) 0.035(2) 0.0214(15) 0.0296(18)
Cl6A 0.0764(18) 0.0602(11) 0.0558(12) -0.0104(9) 0.0326(10) -0.0176(10)
Ga1B 0.0364(6) 0.0269(6) 0.0490(5) -0.0020(4) 0.0173(4) 0.0023(5)
Cl3B 0.086(4) 0.0429(10) 0.084(2) 0.0251(12) 0.054(3) 0.014(2)
Cl4B 0.0502(13) 0.146(4) 0.067(3) 0.035(2) 0.0214(15) 0.0296(18)
Cl5B 0.0502(13) 0.146(4) 0.067(3) 0.035(2) 0.0214(15) 0.0296(18)
Cl6B 0.0764(18) 0.0602(11) 0.0558(12) -0.0104(9) 0.0326(10) -0.0176(10)
Ga1C 0.0364(6) 0.0269(6) 0.0490(5) -0.0020(4) 0.0173(4) 0.0023(5)
Cl3C 0.086(4) 0.0429(10) 0.084(2) 0.0251(12) 0.054(3) 0.014(2)
Cl4C 0.0764(18) 0.0602(11) 0.0558(12) -0.0104(9) 0.0326(10) -0.0176(10)
Cl5C 0.0502(13) 0.146(4) 0.067(3) 0.035(2) 0.0214(15) 0.0296(18)
Cl6C 0.0764(18) 0.0602(11) 0.0558(12) -0.0104(9) 0.0326(10) -0.0176(10)
Ga2 0.0408(3) 0.0287(3) 0.0298(2) 0.00409(19) 0.0076(2) 0.0074(2)
Cl7 0.167(2) 0.0420(8) 0.0495(8) -0.0066(7) 0.0174(10) 0.0329(11)
Cl8 0.0461(9) 0.1054(14) 0.0840(12) 0.0290(10) 0.0252(8) 0.0003(9)
Cl9 0.0682(10) 0.0657(10) 0.0495(8) -0.0054(7) -0.0139(7) 0.0114(8)
Cl10 0.0716(10) 0.0488(8) 0.0698(9) 0.0274(7) 0.0330(8) 0.0141(7)
Sb1 0.02380(14) 0.02651(14) 0.02715(13) -0.00188(11) 0.00813(11) -0.00219(12)
Sb2 0.02490(14) 0.02166(13) 0.02204(12) -0.00035(10) 0.00536(10) 0.00120(11)
Cl1 0.0523(7) 0.0395(6) 0.0267(5) 0.0029(4) 0.0158(5) -0.0029(5)
Cl2 0.0466(7) 0.0332(6) 0.0249(5) 0.0039(4) 0.0143(4) 0.0031(5)
P1 0.0268(6) 0.0312(6) 0.0273(5) -0.0072(4) 0.0117(4) -0.0049(5)
P2 0.0259(6) 0.0253(5) 0.0223(5) -0.0034(4) 0.0049(4) 0.0021(4)
N1 0.0276(19) 0.0285(19) 0.0218(15) -0.0032(13) 0.0098(14) -0.0002(14)
N2 0.0219(17) 0.0244(17) 0.0227(15) -0.0012(13) 0.0043(13) -0.0038(14)
N3 0.0285(18) 0.0218(17) 0.0177(14) -0.0005(12) 0.0080(13) 0.0017(14)
N4 0.0238(18) 0.0196(16) 0.0233(15) 0.0001(13) 0.0075(13) 0.0009(13)
C1 0.031(2) 0.026(2) 0.0203(18) -0.0038(15) 0.0059(16) 0.0014(17)
C2 0.036(2) 0.031(2) 0.0233(19) -0.0024(16) 0.0115(17) -0.0001(19)
C3 0.047(3) 0.039(3) 0.030(2) -0.0033(19) 0.017(2) 0.002(2)
C4 0.060(3) 0.033(3) 0.032(2) -0.0111(19) 0.013(2) 0.003(2)
C5 0.049(3) 0.027(2) 0.038(2) -0.0044(19) 0.011(2) -0.002(2)
C6 0.033(2) 0.028(2) 0.028(2) -0.0008(17) 0.0086(18) -0.0031(18)
C7 0.041(3) 0.032(2) 0.0195(17) -0.0042(16) 0.0147(17) 0.0009(19)
C8 0.039(3) 0.039(2) 0.0239(19) -0.0040(18) 0.0138(18) -0.001(2)
C9 0.039(3) 0.049(3) 0.024(2) -0.0049(19) 0.0138(19) -0.011(2)
C10 0.054(3) 0.036(3) 0.023(2) -0.0036(18) 0.017(2) -0.007(2)
C11 0.047(3) 0.033(2) 0.028(2) 0.0006(18) 0.015(2) 0.001(2)
C12 0.036(3) 0.036(2) 0.0211(19) -0.0022(17) 0.0089(17) 0.000(2)
C13 0.039(3) 0.050(3) 0.036(2) -0.004(2) 0.015(2) 0.000(2)
C14 0.066(4) 0.045(3) 0.045(3) 0.001(2) 0.027(3) -0.013(3)
C15 0.038(3) 0.043(3) 0.028(2) 0.0029(19) 0.0057(19) 0.004(2)
C16 0.034(3) 0.023(2) 0.035(2) -0.0024(17) 0.0122(19) -0.0070(18)
C17 0.036(3) 0.027(2) 0.049(3) -0.005(2) 0.010(2) -0.010(2)
C18 0.038(3) 0.036(3) 0.072(4) -0.011(3) 0.023(3) -0.010(2)
C19 0.053(3) 0.037(3) 0.055(3) -0.012(2) 0.030(3) -0.018(2)
C20 0.056(3) 0.036(3) 0.038(3) 0.000(2) 0.022(2) -0.010(2)
C21 0.044(3) 0.031(2) 0.036(2) 0.0032(19) 0.017(2) -0.002(2)
C22 0.035(3) 0.041(3) 0.057(3) -0.006(2) 0.002(2) -0.004(2)
C23 0.072(4) 0.076(4) 0.078(4) -0.020(4) 0.054(4) -0.029(4)
C24 0.051(3) 0.063(4) 0.037(3) 0.010(2) 0.016(2) 0.015(3)
C25 0.031(2) 0.024(2) 0.0252(19) -0.0004(16) 0.0114(17) -0.0008(17)
C26 0.033(2) 0.029(2) 0.030(2) -0.0028(17) 0.0124(18) -0.0023(19)
C27 0.044(3) 0.032(2) 0.048(3) -0.010(2) 0.019(2) 0.004(2)
C28 0.046(3) 0.037(3) 0.060(3) -0.023(2) 0.020(3) -0.010(2)
C29 0.039(3) 0.040(3) 0.048(3) -0.015(2) 0.013(2) -0.014(2)
C30 0.030(2) 0.033(2) 0.031(2) -0.0052(18) 0.0118(18) -0.0093(19)
C31 0.031(2) 0.030(2) 0.031(2) -0.0013(17) 0.0113(18) 0.0092(18)
C32 0.047(3) 0.028(2) 0.032(2) 0.0025(18) 0.008(2) 0.013(2)
C33 0.044(3) 0.040(3) 0.041(3) -0.003(2) -0.008(2) 0.016(2)
C34 0.024(3) 0.039(3) 0.068(4) -0.008(3) 0.001(2) 0.008(2)
C35 0.026(3) 0.041(3) 0.065(3) -0.007(2) 0.018(2) 0.001(2)
C36 0.031(3) 0.035(2) 0.040(2) -0.0018(19) 0.017(2) 0.008(2)
C37 0.061(4) 0.041(3) 0.038(3) 0.008(2) 0.020(2) 0.007(3)
C38 0.032(3) 0.061(4) 0.101(5) -0.020(4) -0.010(3) 0.003(3)
C39 0.050(3) 0.051(3) 0.040(3) -0.008(2) 0.025(2) 0.000(3)
C40 0.021(2) 0.036(2) 0.027(2) -0.0047(17) 0.0058(16) -0.0067(18)
C41 0.027(2) 0.048(3) 0.0209(19) -0.0033(18) 0.0047(17) -0.006(2)
C42 0.028(2) 0.046(3) 0.030(2) 0.001(2) 0.0025(18) 0.000(2)
C43 0.024(2) 0.049(3) 0.038(2) -0.013(2) 0.0066(19) -0.008(2)
C44 0.028(2) 0.053(3) 0.032(2) -0.013(2) 0.0144(19) -0.017(2)
C45 0.032(2) 0.035(2) 0.031(2) -0.0092(18) 0.0101(18) -0.015(2)
C46 0.042(3) 0.065(4) 0.029(2) 0.003(2) 0.010(2) -0.002(3)
C47 0.027(3) 0.067(4) 0.063(3) -0.018(3) 0.009(2) 0.000(3)
C48 0.056(3) 0.053(3) 0.035(3) 0.002(2) 0.018(2) -0.013(3)
C49 0.030(2) 0.022(2) 0.0214(18) -0.0013(15) 0.0089(16) -0.0002(17)
C50 0.037(2) 0.022(2) 0.0196(17) -0.0002(15) 0.0088(16) 0.0021(17)
C51 0.051(3) 0.024(2) 0.027(2) 0.0002(17) 0.012(2) 0.007(2)
C52 0.059(3) 0.026(2) 0.026(2) -0.0053(17) 0.014(2) 0.005(2)
C53 0.045(3) 0.032(2) 0.0186(18) -0.0001(16) 0.0072(18) -0.001(2)
C54 0.031(2) 0.0215(19) 0.0205(17) 0.0006(15) 0.0081(16) 0.0008(17)
C55 0.033(2) 0.0194(19) 0.0217(18) 0.0026(15) 0.0070(16) 0.0061(17)
C56 0.031(2) 0.026(2) 0.0246(19) 0.0001(16) 0.0057(17) 0.0016(18)
C57 0.035(2) 0.026(2) 0.0237(19) 0.0011(16) 0.0084(17) 0.0032(18)
C58 0.032(2) 0.027(2) 0.0241(19) 0.0018(16) 0.0033(17) 0.0069(18)
C59 0.023(2) 0.028(2) 0.035(2) -0.0004(17) 0.0031(17) 0.0066(17)
C60 0.031(2) 0.022(2) 0.033(2) 0.0049(16) 0.0120(18) 0.0046(17)
C61 0.040(3) 0.059(3) 0.034(2) 0.004(2) 0.007(2) -0.016(3)
C62 0.040(3) 0.053(3) 0.026(2) -0.001(2) 0.000(2) 0.005(2)
C63 0.037(3) 0.047(3) 0.042(3) 0.007(2) 0.017(2) 0.008(2)
C64 0.039(2) 0.024(2) 0.0151(16) 0.0019(14) 0.0095(16) 0.0041(17)
C65 0.039(3) 0.027(2) 0.0239(19) 0.0028(16) 0.0127(18) 0.0021(19)
C66 0.052(3) 0.029(2) 0.030(2) 0.0033(18) 0.018(2) 0.000(2)
C67 0.057(3) 0.031(2) 0.027(2) 0.0018(18) 0.015(2) 0.012(2)
C68 0.043(3) 0.041(3) 0.023(2) 0.0025(18) 0.0077(19) 0.011(2)
C69 0.036(2) 0.031(2) 0.0188(17) 0.0010(16) 0.0077(16) 0.0009(19)
C70 0.039(3) 0.040(3) 0.040(2) 0.004(2) 0.019(2) -0.007(2)
C71 0.077(4) 0.042(3) 0.043(3) 0.017(2) 0.020(3) 0.022(3)
C72 0.037(3) 0.042(3) 0.036(2) -0.004(2) 0.008(2) -0.001(2)
C73 0.028(2) 0.0215(19) 0.0210(17) -0.0009(15) 0.0096(16) 0.0003(16)
C74 0.029(2) 0.023(2) 0.028(2) -0.0017(16) 0.0077(17) 0.0007(17)
C75 0.040(3) 0.028(2) 0.037(2) -0.0115(19) 0.007(2) -0.002(2)
C76 0.051(3) 0.030(3) 0.052(3) -0.013(2) 0.018(2) 0.005(2)
C77 0.032(3) 0.038(3) 0.040(2) -0.007(2) 0.013(2) 0.006(2)
C78 0.029(2) 0.028(2) 0.028(2) -0.0015(17) 0.0112(17) 0.0016(18)
C79 0.026(2) 0.024(2) 0.030(2) -0.0038(16) 0.0063(17) -0.0048(17)
C80 0.032(2) 0.022(2) 0.035(2) 0.0002(17) 0.0139(19) -0.0067(18)
C81 0.032(3) 0.031(2) 0.042(2) 0.0013(19) 0.018(2) -0.0052(19)
C82 0.031(3) 0.032(2) 0.046(3) -0.004(2) 0.009(2) -0.003(2)
C83 0.029(2) 0.038(3) 0.034(2) -0.0013(19) 0.0011(19) -0.002(2)
C84 0.032(2) 0.032(2) 0.030(2) -0.0078(18) 0.0059(18) -0.0057(19)
C85 0.043(3) 0.036(3) 0.036(2) 0.010(2) 0.014(2) 0.001(2)
C86 0.031(3) 0.052(3) 0.068(4) -0.005(3) 0.011(3) 0.005(2)
C87 0.047(3) 0.054(3) 0.027(2) -0.008(2) 0.007(2) 0.000(2)
C88 0.027(2) 0.030(2) 0.027(2) -0.0002(16) 0.0104(17) 0.0063(18)
C89 0.029(2) 0.044(3) 0.027(2) -0.0002(19) 0.0091(18) -0.001(2)
C90 0.037(3) 0.057(3) 0.040(3) -0.005(2) 0.017(2) -0.012(2)
C91 0.029(3) 0.080(4) 0.036(3) -0.011(3) 0.005(2) -0.007(3)
C92 0.030(3) 0.074(4) 0.026(2) 0.000(2) 0.0029(19) 0.016(3)
C93 0.032(2) 0.046(3) 0.028(2) 0.0070(19) 0.0103(18) 0.015(2)
C94 0.046(3) 0.051(3) 0.033(2) 0.005(2) 0.016(2) -0.002(2)
C95 0.039(3) 0.135(7) 0.060(4) -0.036(4) 0.009(3) -0.027(4)
C96 0.066(4) 0.051(3) 0.046(3) 0.016(2) 0.024(3) 0.015(3)

loop_
_atom_type_symbol
_atom_type_description
_atom_type_scat_dispersion_real
_atom_type_scat_dispersion_imag
_atom_type_scat_source
C C 0.0033 0.0016 'International Tables Vol C Tables 4.2.6.8 and 6.1.1.4'
H H 0.0000 0.0000 'International Tables Vol C Tables 4.2.6.8 and 6.1.1.4'
N N 0.0061 0.0033 'International Tables Vol C Tables 4.2.6.8 and 6.1.1.4'
P P 0.1023 0.0942 'International Tables Vol C Tables 4.2.6.8 and 6.1.1.4'
Cl Cl 0.1484 0.1585 'International Tables Vol C Tables 4.2.6.8 and 6.1.1.4'
Ga Ga 0.2307 1.6083 'International Tables Vol C Tables 4.2.6.8 and 6.1.1.4'
Sb Sb -0.5866 1.5461 'International Tables Vol C Tables 4.2.6.8 and 6.1.1.4'

loop_
_geom_angle_atom_site_label_1
_geom_angle_atom_site_label_2
_geom_angle_atom_site_label_3
_geom_angle
Cl6A Ga1A Cl5A 115.2(3)
Cl6A Ga1A Cl3A 106.5(3)
Cl5A Ga1A Cl3A 108.2(3)
Cl6A Ga1A Cl4A 108.8(2)
Cl5A Ga1A Cl4A 108.2(3)
Cl3A Ga1A Cl4A 109.9(3)
Cl3B Ga1B Cl4B 114.4(4)
Cl3B Ga1B Cl5B 111.3(5)
Cl4B Ga1B Cl5B 112.4(4)
Cl3B Ga1B Cl6B 106.6(4)
Cl4B Ga1B Cl6B 106.4(4)
Cl5B Ga1B Cl6B 105.0(4)
Cl4C Ga1C Cl3C 112.2(5)
Cl4C Ga1C Cl6C 110.9(3)
Cl3C Ga1C Cl6C 109.4(5)
Cl4C Ga1C Cl5C 107.6(4)
Cl3C Ga1C Cl5C 114.1(4)
Cl6C Ga1C Cl5C 102.1(4)
Cl9 Ga2 Cl7 109.83(7)
Cl9 Ga2 Cl10 108.60(7)
Cl7 Ga2 Cl10 109.39(7)
Cl9 Ga2 Cl8 109.88(8)
Cl7 Ga2 Cl8 108.58(9)
Cl10 Ga2 Cl8 110.55(7)
N1 Sb1 N2 65.99(13)
N1 Sb1 Cl1 100.97(9)
N2 Sb1 Cl1 88.12(9)
N1 Sb1 P1 33.15(9)
N2 Sb1 P1 32.86(9)
Cl1 Sb1 P1 94.56(4)
N3 Sb2 N4 66.08(12)
N3 Sb2 Cl2 99.83(9)
N4 Sb2 Cl2 87.88(9)
N3 Sb2 P2 33.08(9)
N4 Sb2 P2 33.01(9)
Cl2 Sb2 P2 93.99(4)
N2 P1 N1 91.74(17)
N2 P1 Sb1 46.45(12)
N1 P1 Sb1 45.32(12)
N4 P2 N3 91.70(16)
N4 P2 Sb2 46.14(12)
N3 P2 Sb2 45.57(11)
C1 N1 P1 126.4(3)
C1 N1 Sb1 130.5(3)
P1 N1 Sb1 101.52(16)
C25 N2 P1 131.2(3)
C25 N2 Sb1 127.8(3)
P1 N2 Sb1 100.69(16)
C49 N3 P2 126.3(3)
C49 N3 Sb2 130.7(3)
P2 N3 Sb2 101.35(15)
C73 N4 P2 131.8(3)
C73 N4 Sb2 127.0(2)
P2 N4 Sb2 100.85(15)
C6 C1 C2 121.6(4)
C6 C1 N1 118.5(4)
C2 C1 N1 119.8(4)
C3 C2 C1 117.4(4)
C3 C2 C7 120.2(4)
C1 C2 C7 122.1(4)
C4 C3 C2 121.1(4)
C4 C3 H3 119.5
C2 C3 H3 119.5
C3 C4 C5 120.3(4)
C3 C4 H4 119.8
C5 C4 H4 119.8
C4 C5 C6 120.7(4)
C4 C5 H5 119.7
C6 C5 H5 119.7
C1 C6 C5 118.4(4)
C1 C6 C16 120.9(4)
C5 C6 C16 120.6(4)
C8 C7 C12 120.4(4)
C8 C7 C2 121.7(4)
C12 C7 C2 117.9(4)
C9 C8 C7 118.7(4)
C9 C8 C13 120.4(4)
C7 C8 C13 120.9(4)
C8 C9 C10 122.0(4)
C8 C9 H9 119.0
C10 C9 H9 119.0
C11 C10 C9 118.1(4)
C11 C10 C14 120.7(5)
C9 C10 C14 121.2(5)
C10 C11 C12 121.9(5)
C10 C11 H11 119.0
C12 C11 H11 119.0
C11 C12 C7 118.7(4)
C11 C12 C15 119.5(4)
C7 C12 C15 121.8(4)
C8 C13 H13A 109.5
C8 C13 H13B 109.5
H13A C13 H13B 109.5
C8 C13 H13C 109.5
H13A C13 H13C 109.5
H13B C13 H13C 109.5
C10 C14 H14A 109.5
C10 C14 H14B 109.5
H14A C14 H14B 109.5
C10 C14 H14C 109.5
H14A C14 H14C 109.5
H14B C14 H14C 109.5
C12 C15 H15A 109.5
C12 C15 H15B 109.5
H15A C15 H15B 109.5
C12 C15 H15C 109.5
H15A C15 H15C 109.5
H15B C15 H15C 109.5
C17 C16 C21 119.5(4)
C17 C16 C6 118.9(4)
C21 C16 C6 121.4(4)
C18 C17 C16 118.4(5)
C18 C17 C22 119.2(5)
C16 C17 C22 122.4(4)
C19 C18 C17 122.6(5)
C19 C18 H18 118.7
C17 C18 H18 118.7
C20 C19 C18 117.9(5)
C20 C19 C23 121.0(5)
C18 C19 C23 121.0(6)
C19 C20 C21 122.1(5)
C19 C20 H20 118.9
C21 C20 H20 118.9
C20 C21 C16 119.3(5)
C20 C21 C24 119.6(4)
C16 C21 C24 121.0(4)
C17 C22 H22A 109.5
C17 C22 H22B 109.5
H22A C22 H22B 109.5
C17 C22 H22C 109.5
H22A C22 H22C 109.5
H22B C22 H22C 109.5
C19 C23 H23A 109.5
C19 C23 H23B 109.5
H23A C23 H23B 109.5
C19 C23 H23C 109.5
H23A C23 H23C 109.5
H23B C23 H23C 109.5
C21 C24 H24A 109.5
C21 C24 H24B 109.5
H24A C24 H24B 109.5
C21 C24 H24C 109.5
H24A C24 H24C 109.5
H24B C24 H24C 109.5
C26 C25 C30 121.1(4)
C26 C25 N2 117.9(4)
C30 C25 N2 120.9(4)
C27 C26 C25 118.9(4)
C27 C26 C31 122.2(4)
C25 C26 C31 118.9(4)
C28 C27 C26 120.5(5)
C28 C27 H27 119.7
C26 C27 H27 119.7
C29 C28 C27 120.1(4)
C29 C28 H28 120.0
C27 C28 H28 120.0
C28 C29 C30 122.0(5)
C28 C29 H29 119.0
C30 C29 H29 119.0
C29 C30 C25 117.4(4)
C29 C30 C40 123.4(4)
C25 C30 C40 119.2(4)
C32 C31 C36 119.3(4)
C32 C31 C26 120.7(4)
C36 C31 C26 120.0(4)
C33 C32 C31 118.7(5)
C33 C32 C37 120.4(4)
C31 C32 C37 120.9(5)
C34 C33 C32 122.4(5)
C34 C33 H33 118.8
C32 C33 H33 118.8
C35 C34 C33 118.2(5)
C35 C34 C38 120.2(6)
C33 C34 C38 121.6(5)
C34 C35 C36 122.3(5)
C34 C35 H35 118.8
C36 C35 H35 118.8
C35 C36 C31 118.9(4)
C35 C36 C39 119.7(4)
C31 C36 C39 121.4(4)
C32 C37 H37A 109.5
C32 C37 H37B 109.5
H37A C37 H37B 109.5
C32 C37 H37C 109.5
H37A C37 H37C 109.5
H37B C37 H37C 109.5
C34 C38 H38A 109.5
C34 C38 H38B 109.5
H38A C38 H38B 109.5
C34 C38 H38C 109.5
H38A C38 H38C 109.5
H38B C38 H38C 109.5
C36 C39 H39A 109.5
C36 C39 H39B 109.5
H39A C39 H39B 109.5
C36 C39 H39C 109.5
H39A C39 H39C 109.5
H39B C39 H39C 109.5
C41 C40 C45 119.5(4)
C41 C40 C30 119.6(4)
C45 C40 C30 120.8(4)
C42 C41 C40 119.4(4)
C42 C41 C46 119.4(4)
C40 C41 C46 121.2(4)
C43 C42 C41 122.1(4)
C43 C42 H42 119.0
C41 C42 H42 119.0
C42 C43 C44 117.8(4)
C42 C43 C47 119.8(5)
C44 C43 C47 122.3(5)
C43 C44 C45 122.1(4)
C43 C44 H44 118.9
C45 C44 H44 118.9
C44 C45 C40 119.1(4)
C44 C45 C48 120.1(4)
C40 C45 C48 120.8(4)
C41 C46 H46A 109.5
C41 C46 H46B 109.5
H46A C46 H46B 109.5
C41 C46 H46C 109.5
H46A C46 H46C 109.5
H46B C46 H46C 109.5
C43 C47 H47A 109.5
C43 C47 H47B 109.5
H47A C47 H47B 109.5
C43 C47 H47C 109.5
H47A C47 H47C 109.5
H47B C47 H47C 109.5
C45 C48 H48A 109.5
C45 C48 H48B 109.5
H48A C48 H48B 109.5
C45 C48 H48C 109.5
H48A C48 H48C 109.5
H48B C48 H48C 109.5
C50 C49 C54 121.1(4)
C50 C49 N3 118.3(3)
C54 C49 N3 120.6(3)
C49 C50 C51 118.6(4)
C49 C50 C55 121.2(3)
C51 C50 C55 120.1(4)
C52 C51 C50 120.7(4)
C52 C51 H51 119.7
C50 C51 H51 119.7
C53 C52 C51 119.9(4)
C53 C52 H52 120.0
C51 C52 H52 120.0
C52 C53 C54 121.2(4)
C52 C53 H53 119.4
C54 C53 H53 119.4
C53 C54 C49 118.2(4)
C53 C54 C64 119.2(3)
C49 C54 C64 122.4(3)
C60 C55 C56 119.8(4)
C60 C55 C50 119.8(4)
C56 C55 C50 120.4(4)
C57 C56 C55 118.5(4)
C57 C56 C61 120.6(4)
C55 C56 C61 120.9(4)
C58 C57 C56 122.7(4)
C58 C57 H57 118.6
C56 C57 H57 118.6
C57 C58 C59 118.4(4)
C57 C58 C62 120.8(4)
C59 C58 C62 120.9(4)
C58 C59 C60 121.5(4)
C58 C59 H59 119.2
C60 C59 H59 119.2
C59 C60 C55 118.9(4)
C59 C60 C63 119.3(4)
C55 C60 C63 121.7(4)
C56 C61 H61A 109.5
C56 C61 H61B 109.5
H61A C61 H61B 109.5
C56 C61 H61C 109.5
H61A C61 H61C 109.5
H61B C61 H61C 109.5
C58 C62 H62A 109.5
C58 C62 H62B 109.5
H62A C62 H62B 109.5
C58 C62 H62C 109.5
H62A C62 H62C 109.5
H62B C62 H62C 109.5
C60 C63 H63A 109.5
C60 C63 H63B 109.5
H63A C63 H63B 109.5
C60 C63 H63C 109.5
H63A C63 H63C 109.5
H63B C63 H63C 109.5
C65 C64 C69 120.3(4)
C65 C64 C54 118.8(4)
C69 C64 C54 120.8(4)
C66 C65 C64 118.9(4)
C66 C65 C70 119.3(4)
C64 C65 C70 121.8(4)
C65 C66 C67 121.2(4)
C65 C66 H66 119.4
C67 C66 H66 119.4
C68 C67 C66 118.4(4)
C68 C67 C71 121.9(5)
C66 C67 C71 119.7(5)
C67 C68 C69 122.2(4)
C67 C68 H68 118.9
C69 C68 H68 118.9
C68 C69 C64 118.8(4)
C68 C69 C72 119.8(4)
C64 C69 C72 121.3(4)
C65 C70 H70A 109.5
C65 C70 H70B 109.5
H70A C70 H70B 109.5
C65 C70 H70C 109.5
H70A C70 H70C 109.5
H70B C70 H70C 109.5
C67 C71 H71A 109.5
C67 C71 H71B 109.5
H71A C71 H71B 109.5
C67 C71 H71C 109.5
H71A C71 H71C 109.5
H71B C71 H71C 109.5
C69 C72 H72A 109.5
C69 C72 H72B 109.5
H72A C72 H72B 109.5
C69 C72 H72C 109.5
H72A C72 H72C 109.5
H72B C72 H72C 109.5
C78 C73 C74 121.1(4)
C78 C73 N4 121.2(4)
C74 C73 N4 117.7(4)
C75 C74 C73 118.5(4)
C75 C74 C79 121.2(4)
C73 C74 C79 120.2(4)
C76 C75 C74 120.7(4)
C76 C75 H75 119.6
C74 C75 H75 119.6
C75 C76 C77 120.2(4)
C75 C76 H76 119.9
C77 C76 H76 119.9
C76 C77 C78 121.2(4)
C76 C77 H77 119.4
C78 C77 H77 119.4
C77 C78 C73 118.2(4)
C77 C78 C88 122.4(4)
C73 C78 C88 119.4(4)
C84 C79 C80 119.3(4)
C84 C79 C74 121.2(4)
C80 C79 C74 119.5(4)
C81 C80 C79 119.3(4)
C81 C80 C85 120.2(4)
C79 C80 C85 120.5(4)
C80 C81 C82 122.0(4)
C80 C81 H81 119.0
C82 C81 H81 119.0
C83 C82 C81 118.1(4)
C83 C82 C86 121.6(5)
C81 C82 C86 120.2(5)
C82 C83 C84 122.3(4)
C82 C83 H83 118.9
C84 C83 H83 118.9
C83 C84 C79 118.9(4)
C83 C84 C87 119.4(4)
C79 C84 C87 121.7(4)
C80 C85 H85A 109.5
C80 C85 H85B 109.5
H85A C85 H85B 109.5
C80 C85 H85C 109.5
H85A C85 H85C 109.5
H85B C85 H85C 109.5
C82 C86 H86A 109.5
C82 C86 H86B 109.5
H86A C86 H86B 109.5
C82 C86 H86C 109.5
H86A C86 H86C 109.5
H86B C86 H86C 109.5
C84 C87 H87A 109.5
C84 C87 H87B 109.5
H87A C87 H87B 109.5
C84 C87 H87C 109.5
H87A C87 H87C 109.5
H87B C87 H87C 109.5
C89 C88 C93 119.7(4)
C89 C88 C78 120.1(4)
C93 C88 C78 120.1(4)
C90 C89 C88 118.9(4)
C90 C89 C94 119.6(4)
C88 C89 C94 121.5(4)
C91 C90 C89 121.7(5)
C91 C90 H90 119.1
C89 C90 H90 119.1
C92 C91 C90 118.2(5)
C92 C91 C95 122.2(5)
C90 C91 C95 119.4(6)
C91 C92 C93 122.7(4)
C91 C92 H92 118.7
C93 C92 H92 118.7
C92 C93 C88 118.7(4)
C92 C93 C96 120.7(4)
C88 C93 C96 120.6(4)
C89 C94 H94A 109.5
C89 C94 H94B 109.5
H94A C94 H94B 109.5
C89 C94 H94C 109.5
H94A C94 H94C 109.5
H94B C94 H94C 109.5
C91 C95 H95A 109.5
C91 C95 H95B 109.5
H95A C95 H95B 109.5
C91 C95 H95C 109.5
H95A C95 H95C 109.5
H95B C95 H95C 109.5
C93 C96 H96A 109.5
C93 C96 H96B 109.5
H96A C96 H96B 109.5
C93 C96 H96C 109.5
H96A C96 H96C 109.5
H96B C96 H96C 109.5

loop_
_geom_bond_atom_site_label_1
_geom_bond_atom_site_label_2
_geom_bond_distance
Ga1A Cl6A 2.166(4)
Ga1A Cl5A 2.166(4)
Ga1A Cl3A 2.181(4)
Ga1A Cl4A 2.182(4)
Ga1B Cl3B 2.147(6)
Ga1B Cl4B 2.154(7)
Ga1B Cl5B 2.167(6)
Ga1B Cl6B 2.179(6)
Ga1C Cl4C 2.142(6)
Ga1C Cl3C 2.149(6)
Ga1C Cl6C 2.169(6)
Ga1C Cl5C 2.174(6)
Ga2 Cl9 2.1543(14)
Ga2 Cl7 2.1616(15)
Ga2 Cl10 2.1670(14)
Ga2 Cl8 2.1683(17)
Sb1 N1 2.136(3)
Sb1 N2 2.171(3)
Sb1 Cl1 2.3417(11)
Sb1 P1 2.9430(11)
Sb2 N3 2.146(3)
Sb2 N4 2.163(3)
Sb2 Cl2 2.3433(11)
Sb2 P2 2.9459(11)
P1 N2 1.625(3)
P1 N1 1.643(4)
P2 N4 1.634(3)
P2 N3 1.640(3)
N1 C1 1.424(5)
N2 C25 1.417(5)
N3 C49 1.428(5)
N4 C73 1.424(5)
C1 C6 1.385(6)
C1 C2 1.413(5)
C2 C3 1.390(6)
C2 C7 1.507(6)
C3 C4 1.377(7)
C3 H3 0.9500
C4 C5 1.379(7)
C4 H4 0.9500
C5 C6 1.389(6)
C5 H5 0.9500
C6 C16 1.496(6)
C7 C8 1.400(6)
C7 C12 1.408(6)
C8 C9 1.389(6)
C8 C13 1.500(7)
C9 C10 1.395(7)
C9 H9 0.9500
C10 C11 1.385(7)
C10 C14 1.507(7)
C11 C12 1.391(6)
C11 H11 0.9500
C12 C15 1.507(6)
C13 H13A 0.9800
C13 H13B 0.9800
C13 H13C 0.9800
C14 H14A 0.9800
C14 H14B 0.9800
C14 H14C 0.9800
C15 H15A 0.9800
C15 H15B 0.9800
C15 H15C 0.9800
C16 C17 1.407(7)
C16 C21 1.410(6)
C17 C18 1.401(7)
C17 C22 1.506(7)
C18 C19 1.382(8)
C18 H18 0.9500
C19 C20 1.381(8)
C19 C23 1.517(7)
C20 C21 1.392(6)
C20 H20 0.9500
C21 C24 1.498(7)
C22 H22A 0.9800
C22 H22B 0.9800
C22 H22C 0.9800
C23 H23A 0.9800
C23 H23B 0.9800
C23 H23C 0.9800
C24 H24A 0.9800
C24 H24B 0.9800
C24 H24C 0.9800
C25 C26 1.401(6)
C25 C30 1.410(6)
C26 C27 1.389(6)
C26 C31 1.500(6)
C27 C28 1.380(7)
C27 H27 0.9500
C28 C29 1.374(7)
C28 H28 0.9500
C29 C30 1.388(6)
C29 H29 0.9500
C30 C40 1.481(6)
C31 C32 1.417(6)
C31 C36 1.419(6)
C32 C33 1.393(7)
C32 C37 1.504(7)
C33 C34 1.384(8)
C33 H33 0.9500
C34 C35 1.382(7)
C34 C38 1.502(7)
C35 C36 1.391(7)
C35 H35 0.9500
C36 C39 1.505(6)
C37 H37A 0.9800
C37 H37B 0.9800
C37 H37C 0.9800
C38 H38A 0.9800
C38 H38B 0.9800
C38 H38C 0.9800
C39 H39A 0.9800
C39 H39B 0.9800
C39 H39C 0.9800
C40 C41 1.402(6)
C40 C45 1.403(6)
C41 C42 1.389(6)
C41 C46 1.503(6)
C42 C43 1.387(6)
C42 H42 0.9500
C43 C44 1.387(7)
C43 C47 1.510(7)
C44 C45 1.394(7)
C44 H44 0.9500
C45 C48 1.506(7)
C46 H46A 0.9800
C46 H46B 0.9800
C46 H46C 0.9800
C47 H47A 0.9800
C47 H47B 0.9800
C47 H47C 0.9800
C48 H48A 0.9800
C48 H48B 0.9800
C48 H48C 0.9800
C49 C50 1.395(5)
C49 C54 1.407(5)
C50 C51 1.397(6)
C50 C55 1.491(5)
C51 C52 1.387(6)
C51 H51 0.9500
C52 C53 1.380(6)
C52 H52 0.9500
C53 C54 1.391(6)
C53 H53 0.9500
C54 C64 1.499(5)
C55 C60 1.404(6)
C55 C56 1.408(6)
C56 C57 1.387(5)
C56 C61 1.496(6)
C57 C58 1.376(6)
C57 H57 0.9500
C58 C59 1.381(6)
C58 C62 1.502(6)
C59 C60 1.403(6)
C59 H59 0.9500
C60 C63 1.519(6)
C61 H61A 0.9800
C61 H61B 0.9800
C61 H61C 0.9800
C62 H62A 0.9800
C62 H62B 0.9800
C62 H62C 0.9800
C63 H63A 0.9800
C63 H63B 0.9800
C63 H63C 0.9800
C64 C65 1.400(6)
C64 C69 1.400(6)
C65 C66 1.396(6)
C65 C70 1.510(6)
C66 C67 1.402(7)
C66 H66 0.9500
C67 C68 1.373(7)
C67 C71 1.510(6)
C68 C69 1.392(6)
C68 H68 0.9500
C69 C72 1.507(6)
C70 H70A 0.9800
C70 H70B 0.9800
C70 H70C 0.9800
C71 H71A 0.9800
C71 H71B 0.9800
C71 H71C 0.9800
C72 H72A 0.9800
C72 H72B 0.9800
C72 H72C 0.9800
C73 C78 1.404(6)
C73 C74 1.405(6)
C74 C75 1.399(6)
C74 C79 1.495(6)
C75 C76 1.376(7)
C75 H75 0.9500
C76 C77 1.385(7)
C76 H76 0.9500
C77 C78 1.391(6)
C77 H77 0.9500
C78 C88 1.488(6)
C79 C84 1.415(6)
C79 C80 1.416(6)
C80 C81 1.384(6)
C80 C85 1.509(6)
C81 C82 1.395(6)
C81 H81 0.9500
C82 C83 1.386(6)
C82 C86 1.498(7)
C83 C84 1.392(6)
C83 H83 0.9500
C84 C87 1.510(6)
C85 H85A 0.9800
C85 H85B 0.9800
C85 H85C 0.9800
C86 H86A 0.9800
C86 H86B 0.9800
C86 H86C 0.9800
C87 H87A 0.9800
C87 H87B 0.9800
C87 H87C 0.9800
C88 C89 1.399(6)
C88 C93 1.412(6)
C89 C90 1.395(6)
C89 C94 1.513(6)
C90 C91 1.387(7)
C90 H90 0.9500
C91 C92 1.372(8)
C91 C95 1.512(7)
C92 C93 1.382(7)
C92 H92 0.9500
C93 C96 1.498(7)
C94 H94A 0.9800
C94 H94B 0.9800
C94 H94C 0.9800
C95 H95A 0.9800
C95 H95B 0.9800
C95 H95C 0.9800
C96 H96A 0.9800
C96 H96B 0.9800
C96 H96C 0.9800

loop_
_geom_torsion_atom_site_label_1
_geom_torsion_atom_site_label_2
_geom_torsion_atom_site_label_3
_geom_torsion_atom_site_label_4
_geom_torsion
N2 P1 N1 C1 165.1(3)
Sb1 P1 N1 C1 166.9(4)
N2 P1 N1 Sb1 -1.80(17)
N1 P1 N2 C25 176.1(4)
Sb1 P1 N2 C25 174.3(4)
N1 P1 N2 Sb1 1.76(16)
N4 P2 N3 C49 -165.1(3)
Sb2 P2 N3 C49 -166.4(4)
N4 P2 N3 Sb2 1.30(16)
N3 P2 N4 C73 -174.3(4)
Sb2 P2 N4 C73 -173.0(4)
N3 P2 N4 Sb2 -1.29(16)
P1 N1 C1 C6 156.4(3)
Sb1 N1 C1 C6 -40.6(5)
P1 N1 C1 C2 -26.7(6)
Sb1 N1 C1 C2 136.3(3)
C6 C1 C2 C3 -6.9(6)
N1 C1 C2 C3 176.3(4)
C6 C1 C2 C7 167.5(4)
N1 C1 C2 C7 -9.3(6)
C1 C2 C3 C4 2.0(7)
C7 C2 C3 C4 -172.6(4)
C2 C3 C4 C5 2.3(8)
C3 C4 C5 C6 -1.9(8)
C2 C1 C6 C5 7.3(7)
N1 C1 C6 C5 -175.8(4)
C2 C1 C6 C16 -169.4(4)
N1 C1 C6 C16 7.5(6)
C4 C5 C6 C1 -2.9(7)
C4 C5 C6 C16 173.8(4)
C3 C2 C7 C8 -75.4(6)
C1 C2 C7 C8 110.3(5)
C3 C2 C7 C12 103.2(5)
C1 C2 C7 C12 -71.0(5)
C12 C7 C8 C9 1.2(6)
C2 C7 C8 C9 179.9(4)
C12 C7 C8 C13 178.7(4)
C2 C7 C8 C13 -2.6(6)
C7 C8 C9 C10 0.7(6)
C13 C8 C9 C10 -176.8(4)
C8 C9 C10 C11 -1.8(6)
C8 C9 C10 C14 179.1(4)
C9 C10 C11 C12 1.0(6)
C14 C10 C11 C12 -179.9(4)
C10 C11 C12 C7 0.9(6)
C10 C11 C12 C15 -178.6(4)
C8 C7 C12 C11 -2.0(6)
C2 C7 C12 C11 179.3(4)
C8 C7 C12 C15 177.4(4)
C2 C7 C12 C15 -1.2(6)
C1 C6 C16 C17 89.5(5)
C5 C6 C16 C17 -87.1(5)
C1 C6 C16 C21 -94.4(5)
C5 C6 C16 C21 89.0(6)
C21 C16 C17 C18 1.4(6)
C6 C16 C17 C18 177.5(4)
C21 C16 C17 C22 -177.9(4)
C6 C16 C17 C22 -1.7(6)
C16 C17 C18 C19 -2.5(7)
C22 C17 C18 C19 176.8(5)
C17 C18 C19 C20 1.5(7)
C17 C18 C19 C23 179.7(5)
C18 C19 C20 C21 0.5(7)
C23 C19 C20 C21 -177.6(5)
C19 C20 C21 C16 -1.5(7)
C19 C20 C21 C24 176.5(5)
C17 C16 C21 C20 0.6(7)
C6 C16 C21 C20 -175.5(4)
C17 C16 C21 C24 -177.4(4)
C6 C16 C21 C24 6.5(7)
P1 N2 C25 C26 159.2(3)
Sb1 N2 C25 C26 -27.9(5)
P1 N2 C25 C30 -23.5(6)
Sb1 N2 C25 C30 149.4(3)
C30 C25 C26 C27 -0.2(6)
N2 C25 C26 C27 177.1(4)
C30 C25 C26 C31 178.8(4)
N2 C25 C26 C31 -3.9(6)
C25 C26 C27 C28 0.5(7)
C31 C26 C27 C28 -178.5(5)
C26 C27 C28 C29 0.5(8)
C27 C28 C29 C30 -1.7(8)
C28 C29 C30 C25 2.0(7)
C28 C29 C30 C40 -178.1(5)
C26 C25 C30 C29 -1.0(6)
N2 C25 C30 C29 -178.2(4)
C26 C25 C30 C40 179.0(4)
N2 C25 C30 C40 1.8(6)
C27 C26 C31 C32 111.8(5)
C25 C26 C31 C32 -67.2(6)
C27 C26 C31 C36 -70.7(6)
C25 C26 C31 C36 110.4(5)
C36 C31 C32 C33 -4.7(6)
C26 C31 C32 C33 172.8(4)
C36 C31 C32 C37 176.7(4)
C26 C31 C32 C37 -5.7(6)
C31 C32 C33 C34 0.9(7)
C37 C32 C33 C34 179.5(5)
C32 C33 C34 C35 2.3(7)
C32 C33 C34 C38 -176.2(5)
C33 C34 C35 C36 -1.6(7)
C38 C34 C35 C36 176.9(5)
C34 C35 C36 C31 -2.2(7)
C34 C35 C36 C39 178.8(5)
C32 C31 C36 C35 5.4(6)
C26 C31 C36 C35 -172.2(4)
C32 C31 C36 C39 -175.7(4)
C26 C31 C36 C39 6.7(6)
C29 C30 C40 C41 99.3(5)
C25 C30 C40 C41 -80.7(5)
C29 C30 C40 C45 -84.2(6)
C25 C30 C40 C45 95.7(5)
C45 C40 C41 C42 -3.9(6)
C30 C40 C41 C42 172.6(4)
C45 C40 C41 C46 174.2(4)
C30 C40 C41 C46 -9.3(6)
C40 C41 C42 C43 2.1(7)
C46 C41 C42 C43 -176.1(4)
C41 C42 C43 C44 1.2(7)
C41 C42 C43 C47 178.3(4)
C42 C43 C44 C45 -2.7(6)
C47 C43 C44 C45 -179.7(4)
C43 C44 C45 C40 0.9(6)
C43 C44 C45 C48 -178.2(4)
C41 C40 C45 C44 2.5(6)
C30 C40 C45 C44 -174.0(4)
C41 C40 C45 C48 -178.4(4)
C30 C40 C45 C48 5.1(6)
P2 N3 C49 C50 -156.4(3)
Sb2 N3 C49 C50 41.3(5)
P2 N3 C49 C54 26.9(6)
Sb2 N3 C49 C54 -135.5(3)
C54 C49 C50 C51 -5.0(6)
N3 C49 C50 C51 178.3(4)
C54 C49 C50 C55 172.0(4)
N3 C49 C50 C55 -4.7(6)
C49 C50 C51 C52 0.7(7)
C55 C50 C51 C52 -176.3(4)
C50 C51 C52 C53 2.4(8)
C51 C52 C53 C54 -1.3(8)
C52 C53 C54 C49 -2.9(7)
C52 C53 C54 C64 173.9(4)
C50 C49 C54 C53 6.1(6)
N3 C49 C54 C53 -177.3(4)
C50 C49 C54 C64 -170.6(4)
N3 C49 C54 C64 6.0(6)
C49 C50 C55 C60 -86.5(5)
C51 C50 C55 C60 90.5(5)
C49 C50 C55 C56 95.1(5)
C51 C50 C55 C56 -88.0(5)
C60 C55 C56 C57 -0.5(6)
C50 C55 C56 C57 177.9(4)
C60 C55 C56 C61 178.4(4)
C50 C55 C56 C61 -3.2(6)
C55 C56 C57 C58 3.6(6)
C61 C56 C57 C58 -175.2(4)
C56 C57 C58 C59 -3.1(6)
C56 C57 C58 C62 178.2(4)
C57 C58 C59 C60 -0.6(6)
C62 C58 C59 C60 178.1(4)
C58 C59 C60 C55 3.6(6)
C58 C59 C60 C63 -173.1(4)
C56 C55 C60 C59 -2.9(6)
C50 C55 C60 C59 178.6(4)
C56 C55 C60 C63 173.6(4)
C50 C55 C60 C63 -4.8(6)
C53 C54 C64 C65 -104.9(5)
C49 C54 C64 C65 71.7(5)
C53 C54 C64 C69 71.3(5)
C49 C54 C64 C69 -112.0(5)
C69 C64 C65 C66 1.7(6)
C54 C64 C65 C66 178.0(4)
C69 C64 C65 C70 -177.6(4)
C54 C64 C65 C70 -1.3(6)
C64 C65 C66 C67 -2.6(6)
C70 C65 C66 C67 176.8(4)
C65 C66 C67 C68 1.7(6)
C65 C66 C67 C71 -177.8(4)
C66 C67 C68 C69 0.0(6)
C71 C67 C68 C69 179.5(4)
C67 C68 C69 C64 -0.8(6)
C67 C68 C69 C72 176.9(4)
C65 C64 C69 C68 -0.1(6)
C54 C64 C69 C68 -176.3(4)
C65 C64 C69 C72 -177.7(4)
C54 C64 C69 C72 6.1(6)
P2 N4 C73 C78 18.8(6)
Sb2 N4 C73 C78 -152.6(3)
P2 N4 C73 C74 -161.8(3)
Sb2 N4 C73 C74 26.8(5)
C78 C73 C74 C75 1.2(6)
N4 C73 C74 C75 -178.2(4)
C78 C73 C74 C79 -176.4(4)
N4 C73 C74 C79 4.1(6)
C73 C74 C75 C76 -0.9(7)
C79 C74 C75 C76 176.8(4)
C74 C75 C76 C77 -0.4(8)
C75 C76 C77 C78 1.4(8)
C76 C77 C78 C73 -1.0(7)
C76 C77 C78 C88 179.6(4)
C74 C73 C78 C77 -0.3(6)
N4 C73 C78 C77 179.1(4)
C74 C73 C78 C88 179.1(4)
N4 C73 C78 C88 -1.5(6)
C75 C74 C79 C84 71.3(6)
C73 C74 C79 C84 -111.1(5)
C75 C74 C79 C80 -109.9(5)
C73 C74 C79 C80 67.7(5)
C84 C79 C80 C81 4.0(6)
C74 C79 C80 C81 -174.9(4)
C84 C79 C80 C85 -175.3(4)
C74 C79 C80 C85 5.9(6)
C79 C80 C81 C82 -1.7(6)
C85 C80 C81 C82 177.6(4)
C80 C81 C82 C83 -1.0(7)
C80 C81 C82 C86 178.7(4)
C81 C82 C83 C84 1.4(7)
C86 C82 C83 C84 -178.4(4)
C82 C83 C84 C79 0.9(7)
C82 C83 C84 C87 -178.4(4)
C80 C79 C84 C83 -3.6(6)
C74 C79 C84 C83 175.2(4)
C80 C79 C84 C87 175.7(4)
C74 C79 C84 C87 -5.4(6)
C77 C78 C88 C89 -98.9(5)
C73 C78 C88 C89 81.8(5)
C77 C78 C88 C93 84.9(5)
C73 C78 C88 C93 -94.5(5)
C93 C88 C89 C90 2.7(7)
C78 C88 C89 C90 -173.5(4)
C93 C88 C89 C94 -177.6(4)
C78 C88 C89 C94 6.1(6)
C88 C89 C90 C91 -2.1(8)
C94 C89 C90 C91 178.2(5)
C89 C90 C91 C92 0.2(8)
C89 C90 C91 C95 -175.8(5)
C90 C91 C92 C93 1.1(8)
C95 C91 C92 C93 177.0(5)
C91 C92 C93 C88 -0.5(7)
C91 C92 C93 C96 179.5(5)
C89 C88 C93 C92 -1.5(6)
C78 C88 C93 C92 174.8(4)
C89 C88 C93 C96 178.5(4)
C78 C88 C93 C96 -5.3(6)
